data_7709130
loop_
_publ_author_name
'Nag, Ekta'
'Kulkarni, Aditya'
'Gorantla, Sai Manoj N. V. T.'
'Graw, Nico'
'Francis, Maria'
'Herbst-Irmer, Regine'
'Stalke, Dietmar'
'Roesky, Herbert W.'
'Mondal, Kartik Chandra'
'Roy, Sudipta'

_publ_section_title
;
 Fluorescent organo-antimony compounds as precursors for syntheses of
 redox-active trimeric and dimeric alkali metal antimonides: an insight
 into electron transfer reduction processes.
;
_journal_issue 5
_journal_name_full 'Dalton transactions (Cambridge, England : 2003)'
_journal_page_first 1791
_journal_page_last 1805
_journal_paper_doi 10.1039/d1dt03398k
_journal_volume 51
_journal_year 2022
_chemical_formula_moiety 'C30 H46 Sb, C8 H16 Li O2'
_chemical_formula_sum 'C38 H62 Li O2 Sb'
_chemical_formula_weight 679.56
_space_group_crystal_system triclinic
_space_group_IT_number 2
_space_group_name_Hall '-P 1'
_space_group_name_H-M_alt 'P -1'
_atom_sites_solution_hydrogens geom
_audit_creation_method SHELXL-2018/3
_audit_update_record
;
2021-04-16 deposited with the CCDC.	2021-12-21 downloaded from the CCDC.
;
_cell_angle_alpha 81.53(2)
_cell_angle_beta 89.90(2)
_cell_angle_gamma 69.05(2)
_cell_formula_units_Z 2
_cell_length_a 11.723(2)
_cell_length_b 12.824(2)
_cell_length_c 13.869(3)
_cell_measurement_reflns_used 9827
_cell_measurement_temperature 200(2)
_cell_measurement_theta_max 26.382
_cell_measurement_theta_min 2.6135
_cell_volume 1923.0(7)
_computing_cell_refinement 'SAINT V8.40B'
_computing_data_collection 'APEX2 v2012.2'
_computing_data_reduction 'SAINT V8.40B'
_computing_molecular_graphics 'XP Version 5.1'
_computing_publication_material 'XP Version 5.1'
_computing_structure_refinement 'SHELXL-2018/3 (Sheldrick, 2018)'
_computing_structure_solution 'SHELXT 2018/2 (Sheldrick, 2018)'
_diffrn_ambient_temperature 200(2)
_diffrn_measured_fraction_theta_full 0.997
_diffrn_measured_fraction_theta_max 0.994
_diffrn_measurement_device_type 'Bruker Smart APEX II Quazar'
_diffrn_measurement_method 'omega scans'
_diffrn_radiation_type MoK\a
_diffrn_radiation_wavelength 0.71073
_diffrn_reflns_av_R_equivalents 0.0270
_diffrn_reflns_av_unetI/netI 0.0143
_diffrn_reflns_Laue_measured_fraction_full 0.997
_diffrn_reflns_Laue_measured_fraction_max 0.994
_diffrn_reflns_limit_h_max 14
_diffrn_reflns_limit_h_min -14
_diffrn_reflns_limit_k_max 16
_diffrn_reflns_limit_k_min -16
_diffrn_reflns_limit_l_max 17
_diffrn_reflns_limit_l_min -17
_diffrn_reflns_number 80094
_diffrn_reflns_point_group_measured_fraction_full 0.997
_diffrn_reflns_point_group_measured_fraction_max 0.994
_diffrn_reflns_theta_full 25.242
_diffrn_reflns_theta_max 26.407
_diffrn_reflns_theta_min 2.447
_diffrn_source 'INCOATEC Microsource'
_exptl_absorpt_coefficient_mu 0.745
_exptl_absorpt_correction_T_max 0.4296
_exptl_absorpt_correction_T_min 0.3616
_exptl_absorpt_correction_type multi-scan
_exptl_absorpt_process_details SADABS-2016/2
_exptl_crystal_colour black
_exptl_crystal_density_diffrn 1.174
_exptl_crystal_description BLOCK
_exptl_crystal_F_000 720
_exptl_crystal_size_max 0.250
_exptl_crystal_size_mid 0.230
_exptl_crystal_size_min 0.200
_refine_diff_density_max 0.804
_refine_diff_density_min -0.376
_refine_diff_density_rms 0.042
_refine_ls_extinction_method none
_refine_ls_goodness_of_fit_ref 1.139
_refine_ls_hydrogen_treatment constr
_refine_ls_matrix_type full
_refine_ls_number_parameters 790
_refine_ls_number_reflns 7840
_refine_ls_number_restraints 3761
_refine_ls_restrained_S_all 1.085
_refine_ls_R_factor_all 0.0236
_refine_ls_R_factor_gt 0.0210
_refine_ls_shift/su_max 0.003
_refine_ls_shift/su_mean 0.000
_refine_ls_structure_factor_coef Fsqd
_refine_ls_weighting_details 'w=1/[\s^2^(Fo^2^)+(0.0229P)^2^+0.8865P] where P=(Fo^2^+2Fc^2^)/3'
_refine_ls_weighting_scheme calc
_refine_ls_wR_factor_gt 0.0534
_refine_ls_wR_factor_ref 0.0562
_reflns_Friedel_coverage 0.000
_reflns_number_gt 7374
_reflns_number_total 7840
_reflns_threshold_expression 'I > 2\s(I)'
_cod_data_source_file d1dt03398k2.cif
_cod_data_source_block rh3
_cod_depositor_comments 'Adding full bibliography for 7709128--7709133.cif.'
_cod_database_code 7709130
_shelx_shelxl_version_number 2018/3
_shelx_space_group_comment
;
The symmetry employed for this shelxl refinement is uniquely defined
by the following loop, which should always be used as a source of
symmetry information in preference to the above space-group names.
They are only intended as comments.
;
_shelx_estimated_absorpt_t_min 0.836
_shelx_estimated_absorpt_t_max 0.865

loop_
_space_group_symop_operation_xyz
'x, y, z'
'-x, -y, -z'

loop_
_atom_site_label
_atom_site_type_symbol
_atom_site_fract_x
_atom_site_fract_y
_atom_site_fract_z
_atom_site_U_iso_or_equiv
_atom_site_adp_type
_atom_site_occupancy
_atom_site_site_symmetry_order
_atom_site_calc_flag
_atom_site_refinement_flags_posn
_atom_site_refinement_flags_adp
_atom_site_refinement_flags_occupancy
_atom_site_disorder_assembly
_atom_site_disorder_group
Li1 Li 0.3645(3) 0.5465(3) 0.5952(3) 0.0542(8) Uani 1 1 d D . . . .
Sb1 Sb 0.37121(2) 0.60930(2) 0.38501(2) 0.03290(4) Uani 1 1 d D . . . .
C1 C 0.4075(4) 0.7614(2) 0.32387(18) 0.0322(4) Uani 0.915(4) 1 d D U P A 1
C2 C 0.4306(2) 0.78069(19) 0.22420(16) 0.0387(5) Uani 0.915(4) 1 d D U P A 1
C3 C 0.4634(2) 0.8728(2) 0.18736(17) 0.0427(5) Uani 0.915(4) 1 d D U P A 1
H3 H 0.478699 0.884269 0.120069 0.051 Uiso 0.915(4) 1 calc R U P A 1
C4 C 0.4745(2) 0.94823(17) 0.24574(17) 0.0383(5) Uani 0.915(4) 1 d D U P A 1
C5 C 0.4486(2) 0.93088(17) 0.34293(17) 0.0354(4) Uani 0.915(4) 1 d D U P A 1
H5 H 0.454158 0.982321 0.383851 0.043 Uiso 0.915(4) 1 calc R U P A 1
C6 C 0.4148(2) 0.84051(18) 0.38290(17) 0.0327(4) Uani 0.915(4) 1 d D U P A 1
C7 C 0.4204(3) 0.7053(2) 0.15154(18) 0.0500(6) Uani 0.915(4) 1 d D U P A 1
H7 H 0.397717 0.643191 0.188650 0.060 Uiso 0.915(4) 1 calc R U P A 1
C8 C 0.3193(4) 0.7693(3) 0.0724(2) 0.0702(9) Uani 0.915(4) 1 d D U P A 1
H8A H 0.242158 0.803847 0.102924 0.105 Uiso 0.915(4) 1 calc R U P A 1
H8B H 0.340757 0.828408 0.032264 0.105 Uiso 0.915(4) 1 calc R U P A 1
H8C H 0.309981 0.716631 0.031219 0.105 Uiso 0.915(4) 1 calc R U P A 1
C9 C 0.5423(3) 0.6501(3) 0.1068(3) 0.0703(9) Uani 0.915(4) 1 d D U P A 1
H9A H 0.605585 0.609631 0.158995 0.105 Uiso 0.915(4) 1 calc R U P A 1
H9B H 0.534327 0.596745 0.065802 0.105 Uiso 0.915(4) 1 calc R U P A 1
H9C H 0.565103 0.708522 0.066847 0.105 Uiso 0.915(4) 1 calc R U P A 1
C10 C 0.5132(2) 1.04631(18) 0.20466(16) 0.0471(6) Uani 0.915(4) 1 d D U P A 1
H10 H 0.501295 1.096431 0.255548 0.057 Uiso 0.915(4) 1 calc R U P A 1
C11 C 0.4327(5) 1.1163(3) 0.1142(3) 0.0753(12) Uani 0.915(4) 1 d D U P A 1
H11A H 0.346595 1.141160 0.130249 0.113 Uiso 0.915(4) 1 calc R U P A 1
H11B H 0.454686 1.182562 0.092300 0.113 Uiso 0.915(4) 1 calc R U P A 1
H11C H 0.445260 1.070119 0.061979 0.113 Uiso 0.915(4) 1 calc R U P A 1
C12 C 0.6467(3) 1.0067(4) 0.1822(3) 0.0805(11) Uani 0.915(4) 1 d D U P A 1
H12A H 0.668160 1.072124 0.155904 0.121 Uiso 0.915(4) 1 calc R U P A 1
H12B H 0.696969 0.967034 0.242112 0.121 Uiso 0.915(4) 1 calc R U P A 1
H12C H 0.661486 0.955330 0.133901 0.121 Uiso 0.915(4) 1 calc R U P A 1
C13 C 0.3877(3) 0.8304(2) 0.49068(17) 0.0387(5) Uani 0.915(4) 1 d D U P A 1
H13 H 0.338466 0.780577 0.502073 0.046 Uiso 0.915(4) 1 calc R U P A 1
C14 C 0.3134(3) 0.9430(3) 0.5224(2) 0.0560(7) Uani 0.915(4) 1 d D U P A 1
H14A H 0.299235 0.930598 0.592128 0.084 Uiso 0.915(4) 1 calc R U P A 1
H14B H 0.358471 0.994530 0.510712 0.084 Uiso 0.915(4) 1 calc R U P A 1
H14C H 0.234643 0.976251 0.484825 0.084 Uiso 0.915(4) 1 calc R U P A 1
C15 C 0.5070(4) 0.7724(5) 0.5542(3) 0.0607(11) Uani 0.915(4) 1 d D U P A 1
H15A H 0.488235 0.766416 0.623257 0.091 Uiso 0.915(4) 1 calc R U P A 1
H15B H 0.549369 0.696558 0.538089 0.091 Uiso 0.915(4) 1 calc R U P A 1
H15C H 0.559528 0.817061 0.541949 0.091 Uiso 0.915(4) 1 calc R U P A 1
C1' C 0.416(5) 0.751(3) 0.3056(16) 0.035(3) Uani 0.085(4) 1 d D U P A 2
C2' C 0.441(3) 0.754(2) 0.2068(13) 0.039(2) Uani 0.085(4) 1 d D U P A 2
C3' C 0.487(2) 0.8355(19) 0.1642(14) 0.040(2) Uani 0.085(4) 1 d D U P A 2
H3' H 0.512919 0.834364 0.099238 0.048 Uiso 0.085(4) 1 calc R U P A 2
C4' C 0.496(2) 0.9173(18) 0.2147(14) 0.038(2) Uani 0.085(4) 1 d D U P A 2
C5' C 0.473(2) 0.9129(19) 0.3121(15) 0.034(2) Uani 0.085(4) 1 d D U P A 2
H5' H 0.485005 0.966285 0.347720 0.041 Uiso 0.085(4) 1 calc R U P A 2
C6' C 0.431(3) 0.830(2) 0.3594(15) 0.036(2) Uani 0.085(4) 1 d D U P A 2
C7' C 0.433(2) 0.669(2) 0.1451(18) 0.048(3) Uani 0.085(4) 1 d D U P A 2
H7' H 0.406166 0.611742 0.186678 0.058 Uiso 0.085(4) 1 calc R U P A 2
C8' C 0.337(3) 0.728(3) 0.060(2) 0.059(5) Uani 0.085(4) 1 d D U P A 2
H8'A H 0.333132 0.671576 0.020101 0.088 Uiso 0.085(4) 1 calc R U P A 2
H8'B H 0.257259 0.763695 0.085174 0.088 Uiso 0.085(4) 1 calc R U P A 2
H8'C H 0.361237 0.784999 0.019085 0.088 Uiso 0.085(4) 1 calc R U P A 2
C9' C 0.555(3) 0.606(3) 0.103(3) 0.058(5) Uani 0.085(4) 1 d D U P A 2
H9'A H 0.544589 0.551937 0.064282 0.086 Uiso 0.085(4) 1 calc R U P A 2
H9'B H 0.582288 0.660454 0.062275 0.086 Uiso 0.085(4) 1 calc R U P A 2
H9'C H 0.616089 0.565254 0.157136 0.086 Uiso 0.085(4) 1 calc R U P A 2
C10' C 0.550(2) 1.0033(17) 0.1653(16) 0.051(3) Uani 0.085(4) 1 d D U P A 2
H10' H 0.581374 0.975484 0.103282 0.061 Uiso 0.085(4) 1 calc R U P A 2
C11' C 0.456(4) 1.119(2) 0.134(4) 0.059(6) Uani 0.085(4) 1 d D U P A 2
H11D H 0.388221 1.113262 0.096652 0.088 Uiso 0.085(4) 1 calc R U P A 2
H11E H 0.425897 1.154369 0.191108 0.088 Uiso 0.085(4) 1 calc R U P A 2
H11F H 0.493981 1.165144 0.092093 0.088 Uiso 0.085(4) 1 calc R U P A 2
C12' C 0.662(3) 0.996(3) 0.224(2) 0.057(5) Uani 0.085(4) 1 d D U P A 2
H12D H 0.716815 0.917261 0.240669 0.086 Uiso 0.085(4) 1 calc R U P A 2
H12E H 0.705564 1.039290 0.184879 0.086 Uiso 0.085(4) 1 calc R U P A 2
H12F H 0.637479 1.028516 0.283894 0.086 Uiso 0.085(4) 1 calc R U P A 2
C13' C 0.389(3) 0.837(2) 0.4614(15) 0.036(3) Uani 0.085(4) 1 d D U P A 2
H13' H 0.333124 0.793850 0.468149 0.043 Uiso 0.085(4) 1 calc R U P A 2
C14' C 0.310(3) 0.954(3) 0.484(2) 0.053(5) Uani 0.085(4) 1 d D U P A 2
H14D H 0.289342 0.946723 0.552837 0.079 Uiso 0.085(4) 1 calc R U P A 2
H14E H 0.354761 1.005182 0.472235 0.079 Uiso 0.085(4) 1 calc R U P A 2
H14F H 0.234467 0.983228 0.442270 0.079 Uiso 0.085(4) 1 calc R U P A 2
C15' C 0.487(4) 0.776(4) 0.542(2) 0.041(5) Uani 0.085(4) 1 d D U P A 2
H15D H 0.451030 0.785962 0.605678 0.061 Uiso 0.085(4) 1 calc R U P A 2
H15E H 0.520650 0.695209 0.537365 0.061 Uiso 0.085(4) 1 calc R U P A 2
H15F H 0.552404 0.806813 0.536145 0.061 Uiso 0.085(4) 1 calc R U P A 2
C16 C 0.2043(4) 0.6500(4) 0.2910(4) 0.0328(9) Uani 0.812(7) 1 d D U P A 1
C17 C 0.1899(4) 0.5714(4) 0.2356(4) 0.0401(9) Uani 0.812(7) 1 d D U P A 1
C18 C 0.0916(3) 0.6032(3) 0.1670(3) 0.0436(8) Uani 0.812(7) 1 d D U P A 1
H18 H 0.084630 0.548809 0.129972 0.052 Uiso 0.812(7) 1 calc R U P A 1
C19 C 0.0045(3) 0.7107(3) 0.1513(2) 0.0423(7) Uani 0.812(7) 1 d D U P A 1
C20 C 0.0150(3) 0.7858(3) 0.2101(3) 0.0413(8) Uani 0.812(7) 1 d D U P A 1
H20 H -0.046409 0.859226 0.202795 0.050 Uiso 0.812(7) 1 calc R U P A 1
C21 C 0.1113(3) 0.7589(3) 0.2795(3) 0.0351(7) Uani 0.812(7) 1 d D U P A 1
C22 C 0.2789(4) 0.4489(4) 0.2463(4) 0.0483(10) Uani 0.812(7) 1 d D U P A 1
H22 H 0.338912 0.436248 0.302000 0.058 Uiso 0.812(7) 1 calc R U P A 1
C23 C 0.3503(7) 0.4279(6) 0.1546(6) 0.0695(14) Uani 0.812(7) 1 d D U P A 1
H23A H 0.406805 0.349067 0.162819 0.104 Uiso 0.812(7) 1 calc R U P A 1
H23B H 0.293202 0.442755 0.098299 0.104 Uiso 0.812(7) 1 calc R U P A 1
H23C H 0.396820 0.478263 0.143651 0.104 Uiso 0.812(7) 1 calc R U P A 1
C24 C 0.2140(7) 0.3642(5) 0.2697(7) 0.0636(16) Uani 0.812(7) 1 d D U P A 1
H24A H 0.168552 0.378646 0.328688 0.095 Uiso 0.812(7) 1 calc R U P A 1
H24B H 0.157089 0.372600 0.214848 0.095 Uiso 0.812(7) 1 calc R U P A 1
H24C H 0.274766 0.287079 0.280396 0.095 Uiso 0.812(7) 1 calc R U P A 1
C25 C -0.0998(3) 0.7496(2) 0.0731(2) 0.0522(8) Uani 0.812(7) 1 d D U P A 1
H25 H -0.177573 0.787378 0.104434 0.063 Uiso 0.812(7) 1 calc R U P A 1
C26 C -0.1146(5) 0.6538(3) 0.0278(4) 0.0853(15) Uani 0.812(7) 1 d D U P A 1
H26A H -0.126285 0.597957 0.079318 0.128 Uiso 0.812(7) 1 calc R U P A 1
H26B H -0.185945 0.684060 -0.018574 0.128 Uiso 0.812(7) 1 calc R U P A 1
H26C H -0.041123 0.617609 -0.006401 0.128 Uiso 0.812(7) 1 calc R U P A 1
C27 C -0.0816(8) 0.8370(6) -0.0063(6) 0.105(2) Uani 0.812(7) 1 d D U P A 1
H27A H -0.072137 0.898374 0.023409 0.158 Uiso 0.812(7) 1 calc R U P A 1
H27B H -0.008040 0.801148 -0.040600 0.158 Uiso 0.812(7) 1 calc R U P A 1
H27C H -0.152861 0.867599 -0.052773 0.158 Uiso 0.812(7) 1 calc R U P A 1
C28 C 0.1076(4) 0.8493(3) 0.3409(3) 0.0398(8) Uani 0.812(7) 1 d D U P A 1
H28 H 0.182852 0.818468 0.385629 0.048 Uiso 0.812(7) 1 calc R U P A 1
C29 C -0.0029(6) 0.8735(6) 0.4043(5) 0.0613(13) Uani 0.812(7) 1 d D U P A 1
H29A H -0.004213 0.931712 0.443304 0.092 Uiso 0.812(7) 1 calc R U P A 1
H29B H -0.078200 0.900263 0.362392 0.092 Uiso 0.812(7) 1 calc R U P A 1
H29C H 0.002721 0.804153 0.447844 0.092 Uiso 0.812(7) 1 calc R U P A 1
C30 C 0.1083(7) 0.9583(4) 0.2790(4) 0.0608(13) Uani 0.812(7) 1 d D U P A 1
H30A H 0.105821 1.013439 0.321652 0.091 Uiso 0.812(7) 1 calc R U P A 1
H30B H 0.182871 0.941682 0.242687 0.091 Uiso 0.812(7) 1 calc R U P A 1
H30C H 0.036544 0.989436 0.232963 0.091 Uiso 0.812(7) 1 calc R U P A 1
C16' C 0.216(2) 0.6411(17) 0.279(2) 0.037(3) Uani 0.188(7) 1 d D U P A 2
C17' C 0.2089(18) 0.5603(16) 0.2252(17) 0.038(2) Uani 0.188(7) 1 d D U P A 2
C18' C 0.1196(14) 0.5923(13) 0.1480(12) 0.043(2) Uani 0.188(7) 1 d D U P A 2
H18' H 0.117047 0.536963 0.110377 0.052 Uiso 0.188(7) 1 calc R U P A 2
C19' C 0.0354(12) 0.7012(11) 0.1248(10) 0.043(2) Uani 0.188(7) 1 d D U P A 2
C20' C 0.0375(13) 0.7798(12) 0.1824(10) 0.038(2) Uani 0.188(7) 1 d D U P A 2
H20' H -0.021577 0.854370 0.169784 0.045 Uiso 0.188(7) 1 calc R U P A 2
C21' C 0.1263(15) 0.7503(14) 0.2592(12) 0.037(2) Uani 0.188(7) 1 d D U P A 2
C22' C 0.3041(19) 0.4422(17) 0.234(2) 0.046(3) Uani 0.188(7) 1 d D U P A 2
H22' H 0.365024 0.433614 0.287734 0.055 Uiso 0.188(7) 1 calc R U P A 2
C23' C 0.374(3) 0.414(3) 0.143(2) 0.063(4) Uani 0.188(7) 1 d D U P A 2
H23D H 0.433307 0.336188 0.155704 0.095 Uiso 0.188(7) 1 calc R U P A 2
H23E H 0.316778 0.421456 0.088757 0.095 Uiso 0.188(7) 1 calc R U P A 2
H23F H 0.417700 0.466107 0.125576 0.095 Uiso 0.188(7) 1 calc R U P A 2
C24' C 0.244(3) 0.355(2) 0.263(2) 0.049(4) Uani 0.188(7) 1 d D U P A 2
H24D H 0.306482 0.278518 0.268922 0.074 Uiso 0.188(7) 1 calc R U P A 2
H24E H 0.207699 0.365726 0.326421 0.074 Uiso 0.188(7) 1 calc R U P A 2
H24F H 0.180737 0.363927 0.213722 0.074 Uiso 0.188(7) 1 calc R U P A 2
C25' C -0.0577(13) 0.7336(12) 0.0375(12) 0.060(2) Uani 0.188(7) 1 d D U P A 2
H25' H -0.010865 0.691110 -0.013597 0.072 Uiso 0.188(7) 1 calc R U P A 2
C26' C -0.1569(13) 0.6875(16) 0.0583(13) 0.065(4) Uani 0.188(7) 1 d D U P A 2
H26D H -0.120987 0.608160 0.088918 0.097 Uiso 0.188(7) 1 calc R U P A 2
H26E H -0.213100 0.731195 0.102637 0.097 Uiso 0.188(7) 1 calc R U P A 2
H26F H -0.201906 0.693001 -0.002829 0.097 Uiso 0.188(7) 1 calc R U P A 2
C27' C -0.101(2) 0.8555(13) -0.0097(17) 0.056(4) Uani 0.188(7) 1 d D U P A 2
H27D H -0.030748 0.878986 -0.020816 0.084 Uiso 0.188(7) 1 calc R U P A 2
H27E H -0.145031 0.864395 -0.072270 0.084 Uiso 0.188(7) 1 calc R U P A 2
H27F H -0.156225 0.902590 0.033197 0.084 Uiso 0.188(7) 1 calc R U P A 2
C28' C 0.119(2) 0.8443(16) 0.3156(12) 0.042(3) Uani 0.188(7) 1 d D U P A 2
H28' H 0.192394 0.815450 0.361826 0.051 Uiso 0.188(7) 1 calc R U P A 2
C29' C 0.008(3) 0.877(2) 0.3770(18) 0.055(4) Uani 0.188(7) 1 d D U P A 2
H29D H 0.008656 0.937947 0.411647 0.083 Uiso 0.188(7) 1 calc R U P A 2
H29E H -0.066567 0.902262 0.334719 0.083 Uiso 0.188(7) 1 calc R U P A 2
H29F H 0.011132 0.811063 0.424497 0.083 Uiso 0.188(7) 1 calc R U P A 2
C30' C 0.125(3) 0.9475(17) 0.2490(15) 0.047(4) Uani 0.188(7) 1 d D U P A 2
H30D H 0.120024 1.006849 0.287868 0.071 Uiso 0.188(7) 1 calc R U P A 2
H30E H 0.203028 0.926388 0.216807 0.071 Uiso 0.188(7) 1 calc R U P A 2
H30F H 0.057271 0.975594 0.199544 0.071 Uiso 0.188(7) 1 calc R U P A 2
O1A O 0.2635(12) 0.4529(11) 0.6063(7) 0.0672(17) Uani 0.532(3) 1 d D U P B 1
C1A C 0.1620(6) 0.4731(6) 0.5388(6) 0.0848(15) Uani 0.532(3) 1 d D U P B 1
H1AA H 0.188881 0.474955 0.471031 0.102 Uiso 0.532(3) 1 calc R U P B 1
H1AB H 0.096781 0.546521 0.543651 0.102 Uiso 0.532(3) 1 calc R U P B 1
C2A C 0.1157(5) 0.3795(5) 0.5646(5) 0.0777(14) Uani 0.532(3) 1 d D U P B 1
H2AA H 0.100810 0.350519 0.505401 0.093 Uiso 0.532(3) 1 calc R U P B 1
H2AB H 0.038514 0.405335 0.598541 0.093 Uiso 0.532(3) 1 calc R U P B 1
C3A C 0.2166(5) 0.2886(4) 0.6319(5) 0.0649(11) Uani 0.532(3) 1 d D U P B 1
H3AA H 0.182688 0.244861 0.680852 0.078 Uiso 0.532(3) 1 calc R U P B 1
H3AB H 0.276792 0.236191 0.594550 0.078 Uiso 0.532(3) 1 calc R U P B 1
C4A C 0.2712(6) 0.3575(6) 0.6779(6) 0.0704(15) Uani 0.532(3) 1 d D U P B 1
H4AA H 0.226023 0.383119 0.735655 0.084 Uiso 0.532(3) 1 calc R U P B 1
H4AB H 0.357634 0.312727 0.699396 0.084 Uiso 0.532(3) 1 calc R U P B 1
O1B O 0.269(2) 0.4481(18) 0.5924(9) 0.0625(19) Uani 0.346(3) 1 d D U P B 2
C1B C 0.2017(9) 0.4389(8) 0.5088(6) 0.0566(15) Uani 0.346(3) 1 d D U P B 2
H1BA H 0.254366 0.425797 0.452601 0.068 Uiso 0.346(3) 1 calc R U P B 2
H1BB H 0.129843 0.509215 0.489808 0.068 Uiso 0.346(3) 1 calc R U P B 2
C2B C 0.1614(10) 0.3408(9) 0.5385(6) 0.0688(16) Uani 0.346(3) 1 d D U P B 2
H2BA H 0.223482 0.269379 0.524613 0.083 Uiso 0.346(3) 1 calc R U P B 2
H2BB H 0.082476 0.352722 0.504598 0.083 Uiso 0.346(3) 1 calc R U P B 2
C3B C 0.1486(9) 0.3395(9) 0.6463(6) 0.0768(16) Uani 0.346(3) 1 d D U P B 2
H3BA H 0.164717 0.261856 0.680573 0.092 Uiso 0.346(3) 1 calc R U P B 2
H3BB H 0.065518 0.388872 0.660112 0.092 Uiso 0.346(3) 1 calc R U P B 2
C4B C 0.2437(12) 0.3840(11) 0.6773(9) 0.0704(19) Uani 0.346(3) 1 d D U P B 2
H4BA H 0.212410 0.432405 0.727979 0.085 Uiso 0.346(3) 1 calc R U P B 2
H4BB H 0.319043 0.320514 0.704327 0.085 Uiso 0.346(3) 1 calc R U P B 2
O1C O 0.240(2) 0.4749(19) 0.6011(18) 0.068(2) Uani 0.122(3) 1 d D U P B 3
C1C C 0.257(2) 0.3999(19) 0.5311(15) 0.072(2) Uani 0.122(3) 1 d D U P B 3
H1CA H 0.345444 0.365785 0.519511 0.086 Uiso 0.122(3) 1 calc R U P B 3
H1CB H 0.213195 0.441962 0.468385 0.086 Uiso 0.122(3) 1 calc R U P B 3
C2C C 0.209(2) 0.3088(18) 0.5702(17) 0.069(2) Uani 0.122(3) 1 d D U P B 3
H2CA H 0.125679 0.325445 0.542381 0.083 Uiso 0.122(3) 1 calc R U P B 3
H2CB H 0.263591 0.233890 0.556438 0.083 Uiso 0.122(3) 1 calc R U P B 3
C3C C 0.209(3) 0.3138(16) 0.6765(15) 0.072(2) Uani 0.122(3) 1 d D U P B 3
H3CA H 0.291730 0.272723 0.708646 0.086 Uiso 0.122(3) 1 calc R U P B 3
H3CB H 0.150509 0.282516 0.708985 0.086 Uiso 0.122(3) 1 calc R U P B 3
C4C C 0.169(2) 0.4403(16) 0.6769(14) 0.071(2) Uani 0.122(3) 1 d D U P B 3
H4CA H 0.080270 0.478616 0.660770 0.085 Uiso 0.122(3) 1 calc R U P B 3
H4CB H 0.189247 0.456529 0.740987 0.085 Uiso 0.122(3) 1 calc R U P B 3
O2A O 0.2852(4) 0.6659(3) 0.6738(3) 0.0638(10) Uani 0.720(8) 1 d D U P B 1
C5A C 0.1588(5) 0.7315(5) 0.6555(4) 0.0830(14) Uani 0.720(8) 1 d D U P B 1
H5AA H 0.123729 0.704716 0.603632 0.100 Uiso 0.720(8) 1 calc R U P B 1
H5AB H 0.146875 0.812026 0.634076 0.100 Uiso 0.720(8) 1 calc R U P B 1
C6A C 0.0996(6) 0.7183(8) 0.7467(5) 0.1022(18) Uani 0.720(8) 1 d D U P B 1
H6AA H 0.061645 0.660584 0.746993 0.123 Uiso 0.720(8) 1 calc R U P B 1
H6AB H 0.035598 0.790720 0.756123 0.123 Uiso 0.720(8) 1 calc R U P B 1
C7A C 0.2035(5) 0.6800(7) 0.8281(3) 0.1027(17) Uani 0.720(8) 1 d D U P B 1
H7AA H 0.189994 0.737740 0.871317 0.123 Uiso 0.720(8) 1 calc R U P B 1
H7AB H 0.209165 0.607471 0.867941 0.123 Uiso 0.720(8) 1 calc R U P B 1
C8A C 0.3149(6) 0.6670(6) 0.7737(4) 0.0777(15) Uani 0.720(8) 1 d D U P B 1
H8AA H 0.342573 0.730600 0.778601 0.093 Uiso 0.720(8) 1 calc R U P B 1
H8AB H 0.381539 0.595529 0.800969 0.093 Uiso 0.720(8) 1 calc R U P B 1
O2B O 0.2683(11) 0.6361(11) 0.6836(9) 0.071(2) Uani 0.280(8) 1 d D U P B 2
C5B C 0.1362(11) 0.6872(15) 0.6704(10) 0.085(2) Uani 0.280(8) 1 d D U P B 2
H5BA H 0.101408 0.637006 0.643447 0.102 Uiso 0.280(8) 1 calc R U P B 2
H5BB H 0.110428 0.760996 0.626803 0.102 Uiso 0.280(8) 1 calc R U P B 2
C6B C 0.0988(16) 0.701(2) 0.7725(11) 0.089(3) Uani 0.280(8) 1 d D U P B 2
H6BA H 0.113031 0.628030 0.814586 0.107 Uiso 0.280(8) 1 calc R U P B 2
H6BB H 0.012277 0.751588 0.774148 0.107 Uiso 0.280(8) 1 calc R U P B 2
C7B C 0.1865(12) 0.7561(15) 0.7998(12) 0.097(2) Uani 0.280(8) 1 d D U P B 2
H7BA H 0.157600 0.837224 0.771196 0.117 Uiso 0.280(8) 1 calc R U P B 2
H7BB H 0.198157 0.748492 0.871503 0.117 Uiso 0.280(8) 1 calc R U P B 2
C8B C 0.3013(13) 0.6901(18) 0.7561(13) 0.081(3) Uani 0.280(8) 1 d D U P B 2
H8BA H 0.342613 0.741021 0.726141 0.098 Uiso 0.280(8) 1 calc R U P B 2
H8BB H 0.357857 0.632849 0.807099 0.098 Uiso 0.280(8) 1 calc R U P B 2

loop_
_atom_site_aniso_label
_atom_site_aniso_U_11
_atom_site_aniso_U_22
_atom_site_aniso_U_33
_atom_site_aniso_U_23
_atom_site_aniso_U_13
_atom_site_aniso_U_12
Li1 0.0544(19) 0.061(2) 0.055(2) -0.0158(16) 0.0131(16) -0.0270(17)
Sb1 0.03421(7) 0.03361(6) 0.03479(7) -0.00544(4) -0.00255(4) -0.01692(5)
C1 0.0326(11) 0.0342(10) 0.0331(11) -0.0062(8) 0.0029(10) -0.0158(9)
C2 0.0503(11) 0.0387(11) 0.0347(10) -0.0125(8) 0.0047(8) -0.0227(10)
C3 0.0611(13) 0.0407(11) 0.0337(10) -0.0105(9) 0.0113(9) -0.0256(10)
C4 0.0471(11) 0.0338(10) 0.0395(11) -0.0099(8) 0.0065(8) -0.0198(8)
C5 0.0404(11) 0.0351(9) 0.0372(11) -0.0132(8) 0.0034(8) -0.0185(8)
C6 0.0314(10) 0.0360(9) 0.0346(11) -0.0094(8) 0.0014(8) -0.0155(8)
C7 0.0809(16) 0.0499(14) 0.0358(10) -0.0173(10) 0.0122(10) -0.0395(13)
C8 0.102(2) 0.082(2) 0.0450(14) -0.0198(15) -0.0021(14) -0.0509(19)
C9 0.103(2) 0.0598(19) 0.0619(16) -0.0346(16) 0.0290(15) -0.0369(17)
C10 0.0689(14) 0.0362(10) 0.0453(11) -0.0116(9) 0.0140(10) -0.0279(10)
C11 0.121(3) 0.0428(14) 0.065(2) 0.0023(13) -0.0106(18) -0.0366(16)
C12 0.078(2) 0.0689(19) 0.106(3) 0.001(2) 0.023(2) -0.0462(16)
C13 0.0498(11) 0.0443(11) 0.0320(11) -0.0120(10) 0.0028(10) -0.0267(9)
C14 0.0632(15) 0.0621(15) 0.0461(16) -0.0238(13) 0.0139(14) -0.0207(12)
C15 0.070(2) 0.0607(17) 0.0483(17) -0.0048(14) -0.0167(14) -0.0219(17)
C1' 0.040(5) 0.038(4) 0.033(4) -0.012(4) 0.001(4) -0.018(4)
C2' 0.053(4) 0.039(4) 0.033(4) -0.009(3) 0.009(4) -0.027(3)
C3' 0.054(4) 0.039(4) 0.036(4) -0.013(4) 0.006(4) -0.024(4)
C4' 0.053(4) 0.036(4) 0.035(4) -0.012(3) 0.008(4) -0.026(3)
C5' 0.044(4) 0.034(4) 0.034(4) -0.015(4) 0.004(4) -0.022(3)
C6' 0.040(4) 0.040(4) 0.032(4) -0.008(3) 0.003(4) -0.019(3)
C7' 0.071(5) 0.047(5) 0.040(5) -0.019(4) 0.005(4) -0.032(5)
C8' 0.089(9) 0.057(11) 0.041(9) -0.012(8) 0.001(7) -0.038(9)
C9' 0.078(8) 0.054(10) 0.061(10) -0.025(8) 0.023(7) -0.042(8)
C10' 0.066(5) 0.042(5) 0.052(5) -0.006(4) 0.012(5) -0.030(4)
C11' 0.088(10) 0.038(7) 0.062(11) -0.017(8) 0.005(10) -0.033(7)
C12' 0.075(8) 0.056(9) 0.061(11) -0.012(9) 0.012(8) -0.047(7)
C13' 0.044(5) 0.041(5) 0.035(5) -0.010(4) -0.002(5) -0.029(4)
C14' 0.069(9) 0.062(8) 0.038(10) -0.024(8) 0.005(9) -0.030(7)
C15' 0.057(9) 0.049(9) 0.035(8) -0.008(8) -0.003(7) -0.042(7)
C16 0.0311(15) 0.0358(13) 0.0364(18) -0.0111(10) -0.0018(14) -0.0157(10)
C17 0.0358(17) 0.0392(14) 0.0468(17) -0.0159(11) -0.0032(14) -0.0117(11)
C18 0.0375(16) 0.0487(14) 0.0490(17) -0.0247(11) -0.0052(13) -0.0142(12)
C19 0.0293(13) 0.0525(13) 0.0449(14) -0.0182(11) -0.0029(10) -0.0105(10)
C20 0.0300(13) 0.0426(12) 0.0492(17) -0.0172(12) -0.0014(12) -0.0067(10)
C21 0.0320(13) 0.0371(12) 0.0392(16) -0.0140(10) 0.0014(11) -0.0131(10)
C22 0.043(2) 0.0408(14) 0.062(2) -0.0230(13) -0.0134(17) -0.0106(14)
C23 0.050(3) 0.058(2) 0.110(4) -0.052(2) 0.015(2) -0.0150(18)
C24 0.066(4) 0.0431(19) 0.082(3) -0.0114(18) -0.012(3) -0.020(2)
C25 0.0361(14) 0.0620(15) 0.0538(16) -0.0210(12) -0.0107(12) -0.0076(12)
C26 0.069(3) 0.081(2) 0.097(3) -0.041(2) -0.046(2) -0.0053(19)
C27 0.093(4) 0.130(5) 0.082(3) 0.021(3) -0.043(3) -0.042(4)
C28 0.0362(15) 0.0358(12) 0.050(2) -0.0199(13) -0.0019(15) -0.0107(10)
C29 0.0435(18) 0.075(2) 0.073(3) -0.045(3) 0.013(2) -0.0177(16)
C30 0.071(3) 0.0379(16) 0.074(3) -0.0157(19) -0.013(2) -0.0178(16)
C16' 0.034(4) 0.037(4) 0.038(4) -0.007(3) 0.000(4) -0.010(3)
C17' 0.033(4) 0.043(3) 0.042(4) -0.019(3) -0.004(3) -0.014(3)
C18' 0.035(4) 0.047(4) 0.044(4) -0.013(3) -0.001(4) -0.007(3)
C19' 0.034(4) 0.050(3) 0.045(4) -0.011(3) -0.005(3) -0.014(3)
C20' 0.030(4) 0.040(4) 0.041(4) -0.001(3) 0.001(3) -0.011(3)
C21' 0.033(3) 0.039(3) 0.043(4) -0.016(3) 0.002(3) -0.016(3)
C22' 0.038(5) 0.040(4) 0.060(5) -0.021(4) -0.007(4) -0.008(4)
C23' 0.054(9) 0.072(9) 0.073(7) -0.037(7) 0.012(6) -0.025(7)
C24' 0.044(9) 0.053(6) 0.049(7) -0.020(5) -0.010(6) -0.011(6)
C25' 0.044(4) 0.067(4) 0.060(5) -0.003(4) -0.015(4) -0.012(4)
C26' 0.048(6) 0.075(8) 0.068(8) 0.003(6) -0.021(5) -0.024(6)
C27' 0.055(7) 0.049(5) 0.064(8) -0.016(5) -0.011(6) -0.016(5)
C28' 0.034(4) 0.045(4) 0.046(5) -0.015(4) 0.002(4) -0.009(3)
C29' 0.052(7) 0.060(7) 0.056(9) -0.021(7) 0.008(6) -0.020(6)
C30' 0.058(7) 0.034(5) 0.055(8) -0.016(5) 0.000(6) -0.020(5)
O1A 0.057(2) 0.078(3) 0.073(3) 0.007(2) 0.000(2) -0.040(2)
C1A 0.070(3) 0.090(3) 0.094(3) 0.016(3) -0.014(2) -0.041(2)
C2A 0.064(3) 0.089(3) 0.088(3) 0.004(2) -0.004(2) -0.045(2)
C3A 0.054(2) 0.067(3) 0.073(3) 0.003(2) 0.014(2) -0.0270(19)
C4A 0.052(3) 0.088(3) 0.067(2) 0.016(2) 0.004(2) -0.031(2)
O1B 0.061(3) 0.079(3) 0.059(3) 0.003(3) -0.003(3) -0.044(3)
C1B 0.052(3) 0.075(3) 0.055(3) -0.004(2) -0.001(2) -0.039(3)
C2B 0.057(3) 0.081(3) 0.080(3) -0.004(3) 0.004(3) -0.042(3)
C3B 0.065(3) 0.090(4) 0.082(3) 0.009(3) 0.002(3) -0.044(3)
C4B 0.061(4) 0.084(4) 0.068(3) 0.008(3) -0.001(3) -0.035(3)
O1C 0.061(4) 0.080(4) 0.070(4) 0.006(3) 0.001(3) -0.041(4)
C1C 0.063(4) 0.083(4) 0.077(4) 0.002(3) 0.002(4) -0.041(4)
C2C 0.060(4) 0.079(4) 0.076(4) 0.003(3) 0.000(4) -0.039(3)
C3C 0.060(4) 0.083(4) 0.075(4) 0.009(4) -0.003(4) -0.037(4)
C4C 0.061(4) 0.085(4) 0.071(4) 0.007(3) -0.001(4) -0.040(4)
O2A 0.0607(17) 0.069(2) 0.0584(16) -0.0181(15) 0.0113(12) -0.0156(13)
C5A 0.069(2) 0.086(3) 0.076(2) -0.007(2) 0.0023(19) -0.008(2)
C6A 0.073(2) 0.125(4) 0.098(4) -0.021(3) 0.020(2) -0.022(2)
C7A 0.095(3) 0.136(4) 0.065(2) -0.024(3) 0.014(2) -0.024(3)
C8A 0.080(2) 0.088(3) 0.071(3) -0.029(2) -0.0038(19) -0.031(2)
O2B 0.058(3) 0.093(4) 0.062(3) -0.027(4) 0.012(3) -0.022(3)
C5B 0.067(4) 0.108(5) 0.073(4) -0.023(4) 0.003(3) -0.019(4)
C6B 0.076(4) 0.114(5) 0.075(4) -0.017(4) 0.013(4) -0.030(4)
C7B 0.090(4) 0.113(5) 0.085(4) -0.037(4) 0.010(4) -0.023(4)
C8B 0.075(4) 0.099(5) 0.073(4) -0.027(4) 0.005(4) -0.030(4)

loop_
_atom_type_symbol
_atom_type_description
_atom_type_scat_dispersion_real
_atom_type_scat_dispersion_imag
_atom_type_scat_source
C C 0.0033 0.0016 'International Tables Vol C Tables 4.2.6.8 and 6.1.1.4'
H H 0.0000 0.0000 'International Tables Vol C Tables 4.2.6.8 and 6.1.1.4'
Li Li -0.0003 0.0001 'International Tables Vol C Tables 4.2.6.8 and 6.1.1.4'
O O 0.0106 0.0060 'International Tables Vol C Tables 4.2.6.8 and 6.1.1.4'
Sb Sb -0.5866 1.5461 'International Tables Vol C Tables 4.2.6.8 and 6.1.1.4'

loop_
_geom_angle_atom_site_label_1
_geom_angle_atom_site_label_2
_geom_angle_atom_site_label_3
_geom_angle
_geom_angle_site_symmetry_1
_geom_angle_site_symmetry_3
_geom_angle_publ_flag
O2B Li1 O1B 96.6(8) . . ?
O1A Li1 O2A 104.8(5) . . ?
O2B Li1 Sb1 127.7(5) . . ?
O1A Li1 Sb1 103.6(3) . . ?
O1B Li1 Sb1 98.1(4) . . ?
O2A Li1 Sb1 118.8(2) . . ?
O1C Li1 Sb1 101.3(7) . . ?
O2B Li1 Sb1 130.2(4) . 2_666 ?
O1A Li1 Sb1 107.8(5) . 2_666 ?
O1B Li1 Sb1 105.6(7) . 2_666 ?
O2A Li1 Sb1 126.5(2) . 2_666 ?
O1C Li1 Sb1 116.9(8) . 2_666 ?
Sb1 Li1 Sb1 92.97(10) . 2_666 ?
C1 Sb1 C16 95.1(2) . . ?
C1' Sb1 C16' 91.9(16) . . ?
C1 Sb1 Li1 121.20(10) . . ?
C1' Sb1 Li1 128.5(6) . . ?
C16 Sb1 Li1 119.3(2) . . ?
C16' Sb1 Li1 123.9(11) . . ?
C1 Sb1 Li1 95.47(13) . 2_666 ?
C16 Sb1 Li1 139.88(13) . 2_666 ?
Li1 Sb1 Li1 87.03(10) . 2_666 ?
C2 C1 C6 117.63(17) . . ?
C2 C1 Sb1 120.41(15) . . ?
C6 C1 Sb1 121.88(15) . . ?
C3 C2 C1 120.17(19) . . ?
C3 C2 C7 116.73(19) . . ?
C1 C2 C7 123.10(18) . . ?
C4 C3 C2 122.24(19) . . ?
C5 C4 C3 117.49(17) . . ?
C5 C4 C10 121.14(18) . . ?
C3 C4 C10 121.37(19) . . ?
C4 C5 C6 122.32(18) . . ?
C5 C6 C1 120.08(18) . . ?
C5 C6 C13 117.69(18) . . ?
C1 C6 C13 122.23(18) . . ?
C8 C7 C9 111.0(2) . . ?
C8 C7 C2 111.8(2) . . ?
C9 C7 C2 111.8(2) . . ?
C12 C10 C4 111.8(2) . . ?
C12 C10 C11 110.7(3) . . ?
C4 C10 C11 110.9(2) . . ?
C6 C13 C14 113.6(2) . . ?
C6 C13 C15 110.4(2) . . ?
C14 C13 C15 110.3(3) . . ?
C2' C1' C6' 121.6(12) . . ?
C2' C1' Sb1 120.3(10) . . ?
C6' C1' Sb1 117.8(11) . . ?
C1' C2' C3' 117.7(13) . . ?
C1' C2' C7' 124.7(14) . . ?
C3' C2' C7' 117.3(13) . . ?
C4' C3' C2' 121.2(13) . . ?
C5' C4' C3' 120.3(12) . . ?
C5' C4' C10' 120.1(14) . . ?
C3' C4' C10' 119.1(14) . . ?
C4' C5' C6' 120.3(13) . . ?
C1' C6' C5' 118.5(12) . . ?
C1' C6' C13' 122.4(14) . . ?
C5' C6' C13' 118.7(14) . . ?
C2' C7' C9' 113.0(16) . . ?
C2' C7' C8' 110.1(16) . . ?
C9' C7' C8' 108.4(18) . . ?
C11' C10' C12' 116.5(19) . . ?
C11' C10' C4' 114.0(19) . . ?
C12' C10' C4' 110.5(15) . . ?
C6' C13' C15' 115.7(19) . . ?
C6' C13' C14' 117.8(16) . . ?
C15' C13' C14' 110.4(18) . . ?
C17 C16 C21 117.6(3) . . ?
C17 C16 Sb1 121.3(2) . . ?
C21 C16 Sb1 121.0(2) . . ?
C18 C17 C16 120.6(3) . . ?
C18 C17 C22 116.7(3) . . ?
C16 C17 C22 122.7(3) . . ?
C19 C18 C17 122.1(3) . . ?
C18 C19 C20 117.0(2) . . ?
C18 C19 C25 123.2(3) . . ?
C20 C19 C25 119.8(2) . . ?
C19 C20 C21 123.3(3) . . ?
C20 C21 C16 119.1(3) . . ?
C20 C21 C28 117.0(3) . . ?
C16 C21 C28 123.8(3) . . ?
C23 C22 C17 110.6(4) . . ?
C23 C22 C24 110.4(4) . . ?
C17 C22 C24 112.2(3) . . ?
C26 C25 C27 110.0(5) . . ?
C26 C25 C19 113.9(3) . . ?
C27 C25 C19 109.6(4) . . ?
C21 C28 C29 110.3(3) . . ?
C21 C28 C30 112.7(3) . . ?
C29 C28 C30 110.9(4) . . ?
C17' C16' C21' 117.6(11) . . ?
C17' C16' Sb1 122.9(10) . . ?
C21' C16' Sb1 119.2(10) . . ?
C16' C17' C18' 119.6(12) . . ?
C16' C17' C22' 123.4(13) . . ?
C18' C17' C22' 116.3(12) . . ?
C19' C18' C17' 122.6(12) . . ?
C20' C19' C18' 118.0(10) . . ?
C20' C19' C25' 121.1(10) . . ?
C18' C19' C25' 120.9(10) . . ?
C19' C20' C21' 120.5(11) . . ?
C20' C21' C16' 121.5(11) . . ?
C20' C21' C28' 114.9(11) . . ?
C16' C21' C28' 123.5(12) . . ?
C17' C22' C23' 115.6(16) . . ?
C17' C22' C24' 109.9(15) . . ?
C23' C22' C24' 108.4(16) . . ?
C26' C25' C27' 114.7(14) . . ?
C26' C25' C19' 111.9(11) . . ?
C27' C25' C19' 115.6(13) . . ?
C21' C28' C29' 113.6(15) . . ?
C21' C28' C30' 111.5(12) . . ?
C29' C28' C30' 111.0(14) . . ?
C4A O1A C1A 107.5(5) . . ?
C4A O1A Li1 129.7(7) . . ?
C1A O1A Li1 122.9(6) . . ?
O1A C1A C2A 107.4(5) . . ?
C1A C2A C3A 104.9(4) . . ?
C4A C3A C2A 101.4(4) . . ?
O1A C4A C3A 107.2(6) . . ?
C4B O1B C1B 108.9(8) . . ?
C4B O1B Li1 124.0(8) . . ?
C1B O1B Li1 126.7(8) . . ?
O1B C1B C2B 106.8(7) . . ?
C1B C2B C3B 102.8(6) . . ?
C2B C3B C4B 104.2(7) . . ?
O1B C4B C3B 107.1(8) . . ?
C1C O1C C4C 106.6(11) . . ?
C1C O1C Li1 112.1(13) . . ?
C4C O1C Li1 135.7(16) . . ?
O1C C1C C2C 108.6(12) . . ?
C3C C2C C1C 101.9(12) . . ?
C2C C3C C4C 101.6(12) . . ?
O1C C4C C3C 102.6(13) . . ?
C5A O2A C8A 106.9(4) . . ?
C5A O2A Li1 119.4(4) . . ?
C8A O2A Li1 127.3(4) . . ?
O2A C5A C6A 107.0(4) . . ?
C5A C6A C7A 105.2(5) . . ?
C8A C7A C6A 103.8(4) . . ?
O2A C8A C7A 107.6(4) . . ?
C8B O2B C5B 105.3(9) . . ?
C8B O2B Li1 130.9(9) . . ?
C5B O2B Li1 122.1(9) . . ?
O2B C5B C6B 102.3(10) . . ?
C5B C6B C7B 98.3(10) . . ?
C8B C7B C6B 102.2(11) . . ?
O2B C8B C7B 107.6(10) . . ?

loop_
_geom_bond_atom_site_label_1
_geom_bond_atom_site_label_2
_geom_bond_distance
_geom_bond_site_symmetry_2
_geom_bond_publ_flag
Li1 O2B 1.893(10) . ?
Li1 O1A 1.955(7) . ?
Li1 O1B 1.966(10) . ?
Li1 O2A 1.967(5) . ?
Li1 O1C 1.978(13) . ?
Li1 Sb1 2.916(4) . ?
Li1 Sb1 3.014(4) 2_666 ?
Sb1 C1 2.193(2) . ?
Sb1 C1' 2.207(14) . ?
Sb1 C16 2.209(3) . ?
Sb1 C16' 2.215(13) . ?
C1 C2 1.411(3) . ?
C1 C6 1.419(3) . ?
C2 C3 1.397(3) . ?
C2 C7 1.528(3) . ?
C3 C4 1.389(3) . ?
C4 C5 1.384(3) . ?
C4 C10 1.519(3) . ?
C5 C6 1.395(3) . ?
C6 C13 1.524(3) . ?
C7 C8 1.525(4) . ?
C7 C9 1.527(4) . ?
C10 C12 1.510(4) . ?
C10 C11 1.529(4) . ?
C13 C14 1.525(3) . ?
C13 C15 1.534(3) . ?
C1' C2' 1.396(12) . ?
C1' C6' 1.400(12) . ?
C2' C3' 1.402(13) . ?
C2' C7' 1.512(13) . ?
C3' C4' 1.379(12) . ?
C4' C5' 1.375(12) . ?
C4' C10' 1.531(13) . ?
C5' C6' 1.408(13) . ?
C6' C13' 1.501(13) . ?
C7' C9' 1.529(14) . ?
C7' C8' 1.538(14) . ?
C10' C11' 1.497(14) . ?
C10' C12' 1.522(14) . ?
C13' C15' 1.513(14) . ?
C13' C14' 1.527(14) . ?
C16 C17 1.409(4) . ?
C16 C21 1.419(4) . ?
C17 C18 1.397(4) . ?
C17 C22 1.529(4) . ?
C18 C19 1.378(4) . ?
C19 C20 1.387(4) . ?
C19 C25 1.527(3) . ?
C20 C21 1.395(4) . ?
C21 C28 1.524(4) . ?
C22 C23 1.526(5) . ?
C22 C24 1.534(5) . ?
C25 C26 1.521(4) . ?
C25 C27 1.523(7) . ?
C28 C29 1.529(4) . ?
C28 C30 1.531(5) . ?
C16' C17' 1.394(12) . ?
C16' C21' 1.408(12) . ?
C17' C18' 1.406(12) . ?
C17' C22' 1.514(12) . ?
C18' C19' 1.382(12) . ?
C19' C20' 1.382(11) . ?
C19' C25' 1.536(11) . ?
C20' C21' 1.402(12) . ?
C21' C28' 1.508(12) . ?
C22' C23' 1.524(13) . ?
C22' C24' 1.530(14) . ?
C25' C26' 1.492(12) . ?
C25' C27' 1.504(13) . ?
C28' C29' 1.512(13) . ?
C28' C30' 1.525(13) . ?
O1A C4A 1.434(9) . ?
O1A C1A 1.440(9) . ?
C1A C2A 1.483(7) . ?
C2A C3A 1.525(7) . ?
C3A C4A 1.474(8) . ?
O1B C4B 1.428(12) . ?
O1B C1B 1.447(10) . ?
C1B C2B 1.499(9) . ?
C2B C3B 1.500(10) . ?
C3B C4B 1.510(11) . ?
O1C C1C 1.429(14) . ?
O1C C4C 1.454(13) . ?
C1C C2C 1.504(14) . ?
C2C C3C 1.486(15) . ?
C3C C4C 1.520(14) . ?
O2A C5A 1.419(5) . ?
O2A C8A 1.431(6) . ?
C5A C6A 1.460(6) . ?
C6A C7A 1.553(8) . ?
C7A C8A 1.476(7) . ?
O2B C8B 1.426(13) . ?
O2B C5B 1.450(11) . ?
C5B C6B 1.499(12) . ?
C6B C7B 1.513(14) . ?
C7B C8B 1.493(13) . ?
